data_1551631
loop_
_publ_author_name
'MIKURIYA, Masahiro'
'MIYOSHI, Kazufumi'
'KURANO, Shuhei'
'TAGUCHI, Jun'
'KOTERA, Takanori'
'YOSHIOKA, Daisuke'

_publ_section_title
;
 Synthesis and Crystal Structure of
 1,4,7-Tris(2-mercaptoethyl)-1,4,7-triazacyclononane
;
_journal_issue 0
_journal_name_full 'X-ray Structure Analysis Online'
_journal_page_first 59
_journal_paper_doi 10.2116/xraystruct.31.59
_journal_volume 31
_journal_year 2015
_chemical_formula_sum 'C12 H31 Cl2 N3 O S3'
_chemical_formula_weight 400.48
_space_group_crystal_system monoclinic
_space_group_IT_number 14
_space_group_name_Hall '-P 2yn'
_space_group_name_H-M_alt 'P 1 21/n 1'
_symmetry_space_group_name_Hall '-P 2yn'
_symmetry_space_group_name_H-M 'P 1 21/n 1'
_atom_sites_solution_hydrogens mixed
_audit_creation_method SHELXL-2014/7
_cell_angle_alpha 90
_cell_angle_beta 102.528(2)
_cell_angle_gamma 90
_cell_formula_units_Z 4
_cell_length_a 9.9553(13)
_cell_length_b 13.7164(19)
_cell_length_c 14.724(2)
_cell_measurement_temperature 293(2)
_cell_volume 1962.7(5)
_computing_cell_refinement 'Bruker SMART'
_computing_data_collection 'Bruker SMART'
_computing_data_reduction 'Bruker SAINT'
_computing_molecular_graphics 'Bruker SHELXL'
_computing_publication_material 'Bruker SHELXL'
_computing_structure_refinement 'SHELXL-2014/7 (Sheldrick, 2014)'
_computing_structure_solution 'SHELXS-97 (Sheldrick, 1997)'
_diffrn_ambient_temperature 293(2)
_diffrn_measured_fraction_theta_full 0.997
_diffrn_measured_fraction_theta_max 0.893
_diffrn_measurement_device_type 'CCD area detector'
_diffrn_measurement_method 'phi and omega scans'
_diffrn_radiation_type MoK\a
_diffrn_radiation_wavelength 0.71073
_diffrn_reflns_av_R_equivalents 0.0232
_diffrn_reflns_av_unetI/netI 0.0229
_diffrn_reflns_Laue_measured_fraction_full 0.997
_diffrn_reflns_Laue_measured_fraction_max 0.893
_diffrn_reflns_limit_h_max 13
_diffrn_reflns_limit_h_min -12
_diffrn_reflns_limit_k_max 12
_diffrn_reflns_limit_k_min -17
_diffrn_reflns_limit_l_max 18
_diffrn_reflns_limit_l_min -19
_diffrn_reflns_number 11908
_diffrn_reflns_point_group_measured_fraction_full 0.997
_diffrn_reflns_point_group_measured_fraction_max 0.893
_diffrn_reflns_theta_full 25.242
_diffrn_reflns_theta_max 28.690
_diffrn_reflns_theta_min 2.052
_diffrn_source 'fine-focus sealed tube'
_exptl_absorpt_coefficient_mu 0.652
_exptl_absorpt_correction_T_max 0.950
_exptl_absorpt_correction_T_min 0.771
_exptl_absorpt_correction_type multi-scan
_exptl_crystal_colour colorless
_exptl_crystal_density_diffrn 1.355
_exptl_crystal_description plate
_exptl_crystal_F_000 856
_exptl_crystal_size_max 0.420
_exptl_crystal_size_mid 0.250
_exptl_crystal_size_min 0.080
_refine_diff_density_max 0.383
_refine_diff_density_min -0.306
_refine_diff_density_rms 0.062
_refine_ls_extinction_method none
_refine_ls_goodness_of_fit_ref 1.165
_refine_ls_hydrogen_treatment mixed
_refine_ls_matrix_type full
_refine_ls_number_parameters 200
_refine_ls_number_reflns 4528
_refine_ls_number_restraints 0
_refine_ls_restrained_S_all 1.165
_refine_ls_R_factor_all 0.0619
_refine_ls_R_factor_gt 0.0538
_refine_ls_shift/su_max 0.000
_refine_ls_shift/su_mean 0.000
_refine_ls_structure_factor_coef Fsqd
_refine_ls_weighting_details 'w=1/[\s^2^(Fo^2^)+(0.0554P)^2^+1.5245P] where P=(Fo^2^+2Fc^2^)/3'
_refine_ls_weighting_scheme calc
_refine_ls_wR_factor_gt 0.1394
_refine_ls_wR_factor_ref 0.1436
_reflns_Friedel_coverage 0.000
_reflns_number_gt 3912
_reflns_number_total 4528
_reflns_threshold_expression 'I > 2\s(I)'
_cod_data_source_file 31_59_1.txt
_cod_data_source_block H3L0508
_cod_database_code 1551631
_shelx_shelxl_version_number 2014/7
_shelx_space_group_comment
;
The symmetry employed for this shelxl refinement is uniquely defined
by the following loop, which should always be used as a source of
symmetry information in preference to the above space-group names.
They are only intended as comments.
;
_shelx_estimated_absorpt_t_min 0.771
_shelx_estimated_absorpt_t_max 0.950

loop_
_space_group_symop_operation_xyz
'x, y, z'
'-x+1/2, y+1/2, -z+1/2'
'-x, -y, -z'
'x-1/2, -y-1/2, z-1/2'

loop_
_atom_site_label
_atom_site_type_symbol
_atom_site_fract_x
_atom_site_fract_y
_atom_site_fract_z
_atom_site_U_iso_or_equiv
_atom_site_adp_type
_atom_site_occupancy
_atom_site_site_symmetry_order
_atom_site_calc_flag
_atom_site_refinement_flags_posn
_atom_site_refinement_flags_adp
Cl1 Cl 0.66644(8) 0.72260(5) 0.19759(5) 0.04820(19) Uani 1 1 d . .
Cl2 Cl 0.26255(7) 0.49216(6) 0.11271(5) 0.0529(2) Uani 1 1 d . .
O1 O 0.8580(4) 0.6623(3) 0.0505(3) 0.1029(11) Uani 1 1 d . .
S1 S 0.18531(8) 0.72133(7) 0.22929(6) 0.0582(2) Uani 1 1 d . .
H1C H 0.2016 0.6407 0.2019 0.087 Uiso 1 1 calc R U
N1 N 0.5751(2) 0.78074(16) 0.38216(14) 0.0374(5) Uani 1 1 d . .
H1D H 0.6213 0.7651 0.3316 0.045 Uiso 1 1 calc R U
C1 C 0.7991(3) 0.7577(2) 0.50023(18) 0.0422(6) Uani 1 1 d . .
H1A H 0.8022 0.8208 0.5304 0.051 Uiso 1 1 calc R U
H1B H 0.8467 0.7112 0.5457 0.051 Uiso 1 1 calc R U
S2 S 0.98755(11) 0.96319(8) 0.10606(7) 0.0693(3) Uani 1 1 d . .
N2 N 0.7749(2) 0.91765(15) 0.31098(14) 0.0342(4) Uani 1 1 d . .
H2D H 0.7763 0.8467 0.3031 0.041 Uiso 1 1 calc R U
C2 C 0.6502(3) 0.7263(2) 0.46764(19) 0.0464(6) Uani 1 1 d . .
H2A H 0.6474 0.6571 0.4540 0.056 Uiso 1 1 calc R U
H2B H 0.6024 0.7367 0.5177 0.056 Uiso 1 1 calc R U
S3 S 1.12574(10) 0.52805(7) 0.42524(8) 0.0697(3) Uani 1 1 d . .
H3C H 1.1738 0.5410 0.3582 0.105 Uiso 1 1 calc R U
N3 N 0.8703(2) 0.76419(15) 0.42344(14) 0.0362(4) Uani 1 1 d . .
C3 C 0.5803(3) 0.8904(2) 0.39400(19) 0.0422(6) Uani 1 1 d . .
H3A H 0.6409 0.9062 0.4532 0.051 Uiso 1 1 calc R U
H3B H 0.4891 0.9140 0.3958 0.051 Uiso 1 1 calc R U
C4 C 0.6304(3) 0.9430(2) 0.31705(19) 0.0415(6) Uani 1 1 d . .
H4A H 0.5691 0.9277 0.2581 0.050 Uiso 1 1 calc R U
H4B H 0.6251 1.0127 0.3268 0.050 Uiso 1 1 calc R U
C5 C 0.8819(3) 0.93985(19) 0.39855(18) 0.0396(6) Uani 1 1 d . .
H5A H 0.8373 0.9625 0.4470 0.048 Uiso 1 1 calc R U
H5B H 0.9433 0.9907 0.3863 0.048 Uiso 1 1 calc R U
C6 C 0.9632(3) 0.84753(19) 0.42993(18) 0.0406(6) Uani 1 1 d . .
H6A H 1.0289 0.8363 0.3911 0.049 Uiso 1 1 calc R U
H6B H 1.0139 0.8551 0.4937 0.049 Uiso 1 1 calc R U
C7 C 0.4298(3) 0.7405(2) 0.35458(19) 0.0452(6) Uani 1 1 d . .
H7A H 0.4343 0.6701 0.3495 0.054 Uiso 1 1 calc R U
H7B H 0.3811 0.7554 0.4032 0.054 Uiso 1 1 calc R U
C8 C 0.3502(3) 0.7813(2) 0.2637(2) 0.0498(7) Uani 1 1 d . .
H8A H 0.4024 0.7722 0.2159 0.060 Uiso 1 1 calc R U
H8B H 0.3363 0.8507 0.2703 0.060 Uiso 1 1 calc R U
C9 C 0.8103(3) 0.9604(2) 0.22512(18) 0.0418(6) Uani 1 1 d . .
H9A H 0.8241 1.0301 0.2330 0.050 Uiso 1 1 calc R U
H9B H 0.7349 0.9496 0.1721 0.050 Uiso 1 1 calc R U
C10 C 0.9395(3) 0.9136(2) 0.20747(19) 0.0471(6) Uani 1 1 d . .
H10A H 0.9250 0.8440 0.1993 0.057 Uiso 1 1 calc R U
H10B H 1.0141 0.9236 0.2612 0.057 Uiso 1 1 calc R U
C11 C 0.9286(3) 0.6726(2) 0.39857(19) 0.0427(6) Uani 1 1 d . .
H11A H 0.9417 0.6781 0.3354 0.051 Uiso 1 1 calc R U
H11B H 0.8622 0.6210 0.3992 0.051 Uiso 1 1 calc R U
C12 C 1.0651(3) 0.6427(2) 0.4615(2) 0.0525(7) Uani 1 1 d . .
H12A H 1.0534 0.6369 0.5250 0.063 Uiso 1 1 calc R U
H12B H 1.1332 0.6929 0.4602 0.063 Uiso 1 1 calc R U
H1E H 0.803(6) 0.612(5) 0.007(5) 0.15(2) Uiso 1 1 d . .
H1F H 0.801(5) 0.673(4) 0.092(4) 0.105(16) Uiso 1 1 d . .

loop_
_atom_site_aniso_label
_atom_site_aniso_U_11
_atom_site_aniso_U_22
_atom_site_aniso_U_33
_atom_site_aniso_U_23
_atom_site_aniso_U_13
_atom_site_aniso_U_12
Cl1 0.0589(4) 0.0492(4) 0.0381(3) -0.0075(3) 0.0139(3) -0.0026(3)
Cl2 0.0488(4) 0.0537(4) 0.0579(4) 0.0094(3) 0.0152(3) 0.0043(3)
O1 0.103(2) 0.124(3) 0.094(2) -0.026(2) 0.048(2) -0.025(2)
S1 0.0429(4) 0.0710(6) 0.0587(5) -0.0108(4) 0.0071(3) -0.0021(4)
N1 0.0372(10) 0.0443(12) 0.0330(10) -0.0030(9) 0.0127(8) -0.0034(9)
C1 0.0463(14) 0.0480(15) 0.0317(12) 0.0019(11) 0.0073(10) -0.0032(11)
S2 0.0881(7) 0.0722(6) 0.0583(5) 0.0117(4) 0.0391(5) -0.0002(5)
N2 0.0401(10) 0.0282(10) 0.0351(10) 0.0001(8) 0.0099(8) -0.0010(8)
C2 0.0480(15) 0.0530(16) 0.0387(14) 0.0068(12) 0.0109(11) -0.0062(12)
S3 0.0685(6) 0.0548(5) 0.0859(7) 0.0096(4) 0.0166(5) 0.0178(4)
N3 0.0390(10) 0.0362(11) 0.0324(10) 0.0010(8) 0.0055(8) -0.0028(8)
C3 0.0393(13) 0.0472(15) 0.0423(14) -0.0092(12) 0.0136(11) 0.0001(11)
C4 0.0412(13) 0.0374(13) 0.0454(14) -0.0008(11) 0.0082(11) 0.0046(11)
C5 0.0426(13) 0.0386(13) 0.0370(13) -0.0046(10) 0.0073(10) -0.0063(11)
C6 0.0375(12) 0.0445(14) 0.0377(13) 0.0023(11) 0.0037(10) -0.0052(11)
C7 0.0398(13) 0.0538(16) 0.0432(14) -0.0039(12) 0.0118(11) -0.0072(12)
C8 0.0446(14) 0.0588(18) 0.0457(15) -0.0004(13) 0.0087(12) -0.0024(13)
C9 0.0522(15) 0.0358(13) 0.0381(13) 0.0061(10) 0.0112(11) 0.0002(11)
C10 0.0525(16) 0.0490(16) 0.0435(15) 0.0072(12) 0.0185(12) -0.0015(12)
C11 0.0446(14) 0.0418(14) 0.0383(13) -0.0004(11) 0.0017(11) 0.0007(11)
C12 0.0488(16) 0.0520(17) 0.0522(17) 0.0017(14) 0.0006(13) 0.0072(13)

loop_
_atom_type_symbol
_atom_type_description
_atom_type_scat_dispersion_real
_atom_type_scat_dispersion_imag
_atom_type_scat_source
C C 0.0033 0.0016 'International Tables Vol C Tables 4.2.6.8 and 6.1.1.4'
H H 0.0000 0.0000 'International Tables Vol C Tables 4.2.6.8 and 6.1.1.4'
N N 0.0061 0.0033 'International Tables Vol C Tables 4.2.6.8 and 6.1.1.4'
S S 0.1246 0.1234 'International Tables Vol C Tables 4.2.6.8 and 6.1.1.4'
Cl Cl 0.1484 0.1585 'International Tables Vol C Tables 4.2.6.8 and 6.1.1.4'
O O 0.0106 0.0060 'International Tables Vol C Tables 4.2.6.8 and 6.1.1.4'

loop_
_geom_angle_atom_site_label_1
_geom_angle_atom_site_label_2
_geom_angle_atom_site_label_3
_geom_angle
H1E O1 H1F 102(4)
C8 S1 H1C 109.5
C2 N1 C3 113.3(2)
C2 N1 C7 108.2(2)
C3 N1 C7 113.5(2)
C2 N1 H1D 107.1
C3 N1 H1D 107.1
C7 N1 H1D 107.1
N3 C1 C2 112.1(2)
N3 C1 H1A 109.2
C2 C1 H1A 109.2
N3 C1 H1B 109.2
C2 C1 H1B 109.2
H1A C1 H1B 107.9
C4 N2 C9 111.2(2)
C4 N2 C5 114.1(2)
C9 N2 C5 112.8(2)
C4 N2 H2D 106.0
C9 N2 H2D 106.0
C5 N2 H2D 106.0
N1 C2 C1 113.3(2)
N1 C2 H2A 108.9
C1 C2 H2A 108.9
N1 C2 H2B 108.9
C1 C2 H2B 108.9
H2A C2 H2B 107.7
C12 S3 H3C 109.5
C6 N3 C1 113.8(2)
C6 N3 C11 114.1(2)
C1 N3 C11 115.2(2)
N1 C3 C4 113.3(2)
N1 C3 H3A 108.9
C4 C3 H3A 108.9
N1 C3 H3B 108.9
C4 C3 H3B 108.9
H3A C3 H3B 107.7
N2 C4 C3 114.1(2)
N2 C4 H4A 108.7
C3 C4 H4A 108.7
N2 C4 H4B 108.7
C3 C4 H4B 108.7
H4A C4 H4B 107.6
N2 C5 C6 108.7(2)
N2 C5 H5A 109.9
C6 C5 H5A 109.9
N2 C5 H5B 109.9
C6 C5 H5B 109.9
H5A C5 H5B 108.3
N3 C6 C5 110.2(2)
N3 C6 H6A 109.6
C5 C6 H6A 109.6
N3 C6 H6B 109.6
C5 C6 H6B 109.6
H6A C6 H6B 108.1
C8 C7 N1 112.9(2)
C8 C7 H7A 109.0
N1 C7 H7A 109.0
C8 C7 H7B 109.0
N1 C7 H7B 109.0
H7A C7 H7B 107.8
C7 C8 S1 110.5(2)
C7 C8 H8A 109.5
S1 C8 H8A 109.5
C7 C8 H8B 109.5
S1 C8 H8B 109.5
H8A C8 H8B 108.1
N2 C9 C10 110.1(2)
N2 C9 H9A 109.6
C10 C9 H9A 109.6
N2 C9 H9B 109.6
C10 C9 H9B 109.6
H9A C9 H9B 108.2
C9 C10 S2 111.9(2)
C9 C10 H10A 109.2
S2 C10 H10A 109.2
C9 C10 H10B 109.2
S2 C10 H10B 109.2
H10A C10 H10B 107.9
N3 C11 C12 115.3(2)
N3 C11 H11A 108.4
C12 C11 H11A 108.4
N3 C11 H11B 108.4
C12 C11 H11B 108.4
H11A C11 H11B 107.5
C11 C12 S3 111.4(2)
C11 C12 H12A 109.3
S3 C12 H12A 109.3
C11 C12 H12B 109.3
S3 C12 H12B 109.3
H12A C12 H12B 108.0

loop_
_geom_bond_atom_site_label_1
_geom_bond_atom_site_label_2
_geom_bond_distance
O1 H1E 1.02(7)
O1 H1F 0.93(5)
S1 C8 1.807(3)
S1 H1C 1.2000
N1 C2 1.514(3)
N1 C3 1.514(3)
N1 C7 1.518(3)
N1 H1D 0.9800
C1 N3 1.461(3)
C1 C2 1.519(4)
C1 H1A 0.9700
C1 H1B 0.9700
S2 C10 1.797(3)
N2 C4 1.502(3)
N2 C9 1.503(3)
N2 C5 1.515(3)
N2 H2D 0.9800
C2 H2A 0.9700
C2 H2B 0.9700
S3 C12 1.807(3)
S3 H3C 1.2000
N3 C6 1.461(3)
N3 C11 1.463(3)
C3 C4 1.516(4)
C3 H3A 0.9700
C3 H3B 0.9700
C4 H4A 0.9700
C4 H4B 0.9700
C5 C6 1.520(4)
C5 H5A 0.9700
C5 H5B 0.9700
C6 H6A 0.9700
C6 H6B 0.9700
C7 C8 1.508(4)
C7 H7A 0.9700
C7 H7B 0.9700
C8 H8A 0.9700
C8 H8B 0.9700
C9 C10 1.509(4)
C9 H9A 0.9700
C9 H9B 0.9700
C10 H10A 0.9700
C10 H10B 0.9700
C11 C12 1.526(4)
C11 H11A 0.9700
C11 H11B 0.9700
C12 H12A 0.9700
C12 H12B 0.9700

loop_
_geom_hbond_atom_site_label_D
_geom_hbond_atom_site_label_H
_geom_hbond_atom_site_label_A
_geom_hbond_distance_DH
_geom_hbond_distance_HA
_geom_hbond_distance_DA
_geom_hbond_angle_DHA
_geom_hbond_site_symmetry_A
S1 H1C Cl2 1.20 2.57 3.7404(13) 165.3 .
N1 H1D Cl1 0.98 2.20 3.150(2) 164.1 .
N2 H2D Cl1 0.98 2.40 3.214(2) 139.8 .
N2 H2D N3 0.98 2.14 2.719(3) 116.2 .
O1 H1E Cl2 1.02(7) 2.25(7) 3.233(4) 162(5) 3_665
O1 H1F Cl1 0.93(5) 2.36(5) 3.287(4) 172(4) .

loop_
_geom_torsion_atom_site_label_1
_geom_torsion_atom_site_label_2
_geom_torsion_atom_site_label_3
_geom_torsion_atom_site_label_4
_geom_torsion
C3 N1 C2 C1 -55.2(3)
C7 N1 C2 C1 177.9(2)
N3 C1 C2 N1 -46.3(3)
C2 C1 N3 C6 140.2(2)
C2 C1 N3 C11 -85.2(3)
C2 N1 C3 C4 127.8(2)
C7 N1 C3 C4 -108.2(2)
C9 N2 C4 C3 171.5(2)
C5 N2 C4 C3 -59.5(3)
N1 C3 C4 N2 -62.3(3)
C4 N2 C5 C6 125.1(2)
C9 N2 C5 C6 -106.6(2)
C1 N3 C6 C5 -78.7(3)
C11 N3 C6 C5 146.2(2)
N2 C5 C6 N3 -43.8(3)
C2 N1 C7 C8 -173.4(2)
C3 N1 C7 C8 59.8(3)
N1 C7 C8 S1 174.15(19)
C4 N2 C9 C10 -165.5(2)
C5 N2 C9 C10 64.7(3)
N2 C9 C10 S2 -179.36(18)
C6 N3 C11 C12 55.1(3)
C1 N3 C11 C12 -79.3(3)
N3 C11 C12 S3 179.2(2)
